data_4070971
loop_
_publ_author_name
'Sangtrirutnugul, Preeyanuch'
'Tilley, T. Don'

_publ_section_title
;
 Alkyl and Hydrido Complexes of Platinum(IV) Supported by the
 Bis(8-quinolyl)methylsilyl Ligand
;
_journal_issue 10
_journal_name_full Organometallics
_journal_page_first 2223
_journal_paper_doi 10.1021/om701162h
_journal_volume 27
_journal_year 2008
_chemical_formula_moiety 'C22 H21 F3 N2 O3 Pt S Si '
_chemical_formula_sum 'C22 H21 F3 N2 O3 Pt S Si'
_chemical_formula_weight 673.65
_space_group_IT_number 14
_symmetry_cell_setting monoclinic
_symmetry_Int_Tables_number 14
_symmetry_space_group_name_Hall '-P 2yn'
_symmetry_space_group_name_H-M 'P 1 21/n 1'
_audit_creation_date 'Wed Mar 28 19:07:24 2007'
_audit_creation_method 'by teXsan'
_cell_angle_alpha 90
_cell_angle_beta 113.369(1)
_cell_angle_gamma 90
_cell_formula_units_Z 4
_cell_length_a 13.4120(7)
_cell_length_b 13.1627(7)
_cell_length_c 14.2154(8)
_cell_measurement_reflns_used 4792
_cell_measurement_temperature 140.2
_cell_measurement_theta_max 25.6
_cell_measurement_theta_min 1.8
_cell_volume 2303.7(2)
_computing_cell_refinement 'Bruker-AXS SAINT v6.40'
_computing_data_collection 'Bruker-AXS SMART v5.054'
_computing_data_reduction 'Bruker-AXS SAINT v6.40'
_computing_publication_material teXsan
_computing_structure_refinement teXsan
_computing_structure_solution SIR97
_diffrn_measured_fraction_theta_full 0.8936
_diffrn_measured_fraction_theta_max 0.8936
_diffrn_measurement_device_type 'Bruker SMART 1000'
_diffrn_measurement_method \w-scans
_diffrn_radiation_type 'Mo K\a'
_diffrn_radiation_wavelength 0.7107
_diffrn_reflns_av_R_equivalents 0.067
_diffrn_reflns_limit_h_max 16
_diffrn_reflns_limit_h_min 0
_diffrn_reflns_limit_k_max 15
_diffrn_reflns_limit_k_min 0
_diffrn_reflns_limit_l_max 15
_diffrn_reflns_limit_l_min -17
_diffrn_reflns_number 10352
_diffrn_reflns_theta_full 25.60
_diffrn_reflns_theta_max 25.60
_diffrn_standards_decay_% 0
_diffrn_standards_interval_count 0
_diffrn_standards_interval_time 0
_diffrn_standards_number 0
_exptl_absorpt_coefficient_mu 6.261
_exptl_absorpt_correction_T_max 0.630
_exptl_absorpt_correction_T_min 0.380
_exptl_absorpt_correction_type empirical
_exptl_absorpt_process_details 'Blessing, 1995'
_exptl_crystal_colour yellow
_exptl_crystal_density_diffrn 1.942
_exptl_crystal_density_method 'not measured'
_exptl_crystal_description plate
_exptl_crystal_F_000 1304.00
_exptl_crystal_size_max 0.260
_exptl_crystal_size_mid 0.200
_exptl_crystal_size_min 0.100
_refine_diff_density_max 0.81
_refine_diff_density_min -1.46
_refine_ls_extinction_method none
_refine_ls_goodness_of_fit_ref 1.232
_refine_ls_hydrogen_treatment constr
_refine_ls_number_parameters 298
_refine_ls_number_reflns 2787
_refine_ls_R_factor_all 0.0270
_refine_ls_R_factor_gt 0.0270
_refine_ls_shift/su_max 0.0008
_refine_ls_structure_factor_coef F
_refine_ls_weighting_details 'w = 1/[\s^2^(Fo) + 0.00022|Fo|^2^]'
_refine_ls_weighting_scheme calc
_refine_ls_wR_factor_all 0.0298
_refine_ls_wR_factor_ref 0.0298
_reflns_number_gt 2787
_reflns_number_total 4067
_reflns_threshold_expression F^2^>3.0\s(F^2^)
_cod_data_source_file om701162h-file001.cif
_cod_data_source_block Nuch15
_cod_original_sg_symbol_Hall '-P 2yn     '
_cod_original_sg_symbol_H-M 'P 21/n     '
_cod_original_formula_sum 'C22 H21 F3 N2 O3 Pt S Si '
_cod_database_code 4070971

loop_
_symmetry_equiv_pos_as_xyz
x,y,z
1/2-x,1/2+y,1/2-z
-x,-y,-z
1/2+x,1/2-y,1/2+z

loop_
_atom_site_label
_atom_site_type_symbol
_atom_site_fract_x
_atom_site_fract_y
_atom_site_fract_z
_atom_site_U_iso_or_equiv
_atom_site_adp_type
_atom_site_occupancy
_atom_site_calc_flag
Pt Pt 0.87485(2) 0.21146(2) 0.23112(2) 0.02069(7) Uani 1.00 d
S S 0.6581(1) 0.2000(1) 0.3179(1) 0.0279(5) Uani 1.00 d
Si Si 1.0093(2) 0.2482(1) 0.1805(2) 0.0239(5) Uani 1.00 d
F(1) F 0.5244(3) 0.0593(3) 0.2100(4) 0.050(1) Uani 1.00 d
F(2) F 0.4463(3) 0.1996(3) 0.2193(3) 0.047(1) Uani 1.00 d
F(3) F 0.5338(3) 0.1884(3) 0.1219(3) 0.043(1) Uani 1.00 d
O(1) O 0.7415(4) 0.1491(3) 0.2927(3) 0.028(1) Uani 1.00 d
O(2) O 0.6462(4) 0.1564(4) 0.4053(4) 0.046(2) Uani 1.00 d
O(3) O 0.6563(4) 0.3092(3) 0.3103(4) 0.036(2) Uani 1.00 d
N(1) N 0.8147(4) 0.1124(4) 0.1009(4) 0.020(2) Uani 1.00 d
N(2) N 0.9793(4) 0.0885(4) 0.3124(4) 0.021(2) Uani 1.00 d
C(1) C 0.7316(6) 0.0493(5) 0.0831(5) 0.030(2) Uani 1.00 d
C(2) C 0.6914(6) -0.0155(5) -0.0011(5) 0.030(2) Uani 1.00 d
C(3) C 0.7374(6) -0.0123(5) -0.0711(5) 0.029(2) Uani 1.00 d
C(4) C 0.8254(5) 0.0514(5) -0.0565(5) 0.023(2) Uani 1.00 d
C(5) C 0.8787(6) 0.0562(5) -0.1240(5) 0.029(2) Uani 1.00 d
C(6) C 0.9668(6) 0.1171(5) -0.1031(5) 0.030(2) Uani 1.00 d
C(7) C 1.0066(6) 0.1772(5) -0.0138(5) 0.027(2) Uani 1.00 d
C(8) C 0.9571(5) 0.1769(4) 0.0545(5) 0.021(2) Uani 1.00 d
C(9) C 0.8647(5) 0.1135(5) 0.0329(5) 0.021(2) Uani 1.00 d
C(10) C 0.9464(5) 0.0105(5) 0.3503(5) 0.023(2) Uani 1.00 d
C(11) C 1.0159(6) -0.0658(5) 0.4089(5) 0.028(2) Uani 1.00 d
C(12) C 1.1243(6) -0.0575(5) 0.4329(5) 0.029(2) Uani 1.00 d
C(13) C 1.1638(5) 0.0244(5) 0.3933(5) 0.022(2) Uani 1.00 d
C(14) C 1.2758(6) 0.0378(5) 0.4147(5) 0.030(2) Uani 1.00 d
C(15) C 1.3080(5) 0.1151(5) 0.3700(5) 0.029(2) Uani 1.00 d
C(16) C 1.2313(6) 0.1819(5) 0.3021(6) 0.029(2) Uani 1.00 d
C(17) C 1.1215(6) 0.1737(5) 0.2788(5) 0.026(2) Uani 1.00 d
C(18) C 1.0891(5) 0.0951(5) 0.3298(5) 0.022(2) Uani 1.00 d
C(19) C 1.0529(6) 0.3787(5) 0.1666(6) 0.035(2) Uani 1.00 d
C(20) C 0.7820(6) 0.3296(5) 0.1492(6) 0.031(2) Uani 1.00 d
C(21) C 0.9361(6) 0.3067(5) 0.3552(5) 0.032(2) Uani 1.00 d
C(22) C 0.5351(6) 0.1598(5) 0.2132(6) 0.033(2) Uani 1.00 d
H(1) H 0.6975 0.0481 0.1305 0.0351 Uiso 1.00 calc
H(2) H 0.6332 -0.0609 -0.0096 0.0346 Uiso 1.00 calc
H(3) H 0.7090 -0.0536 -0.1308 0.0341 Uiso 1.00 calc
H(4) H 0.8531 0.0156 -0.1850 0.0346 Uiso 1.00 calc
H(5) H 1.0018 0.1186 -0.1497 0.0361 Uiso 1.00 calc
H(6) H 1.0690 0.2180 -0.0008 0.0333 Uiso 1.00 calc
H(7) H 0.8717 0.0058 0.3380 0.0280 Uiso 1.00 calc
H(8) H 0.9883 -0.1224 0.4316 0.0332 Uiso 1.00 calc
H(9) H 1.1737 -0.1061 0.4763 0.0337 Uiso 1.00 calc
H(10) H 1.3278 -0.0079 0.4604 0.0360 Uiso 1.00 calc
H(11) H 1.3833 0.1238 0.3850 0.0357 Uiso 1.00 calc
H(12) H 1.2558 0.2348 0.2706 0.0353 Uiso 1.00 calc
H(13) H 1.0751 0.4133 0.2305 0.0411 Uiso 1.00 calc
H(14) H 1.1121 0.3760 0.1459 0.0411 Uiso 1.00 calc
H(15) H 0.9942 0.4145 0.1165 0.0411 Uiso 1.00 calc
H(16) H 0.8263 0.3891 0.1556 0.0369 Uiso 1.00 calc
H(17) H 0.7465 0.3132 0.0789 0.0369 Uiso 1.00 calc
H(18) H 0.7279 0.3476 0.1750 0.0369 Uiso 1.00 calc
H(19) H 0.9181 0.3761 0.3344 0.0381 Uiso 1.00 calc
H(20) H 0.9064 0.2907 0.4045 0.0381 Uiso 1.00 calc
H(21) H 1.0133 0.3012 0.3875 0.0381 Uiso 1.00 calc

loop_
_atom_site_aniso_label
_atom_site_aniso_U_11
_atom_site_aniso_U_22
_atom_site_aniso_U_33
_atom_site_aniso_U_12
_atom_site_aniso_U_13
_atom_site_aniso_U_23
Pt 0.0232(1) 0.0197(1) 0.0222(1) 0.0013(1) 0.0123(1) -0.0013(1)
S 0.0236(9) 0.039(1) 0.0238(9) 0.0057(9) 0.0120(8) 0.0013(9)
Si 0.027(1) 0.0195(9) 0.029(1) -0.0027(8) 0.0160(9) -0.0003(8)
F(1) 0.046(3) 0.027(3) 0.068(3) -0.007(2) 0.013(2) 0.003(2)
F(2) 0.023(2) 0.057(3) 0.059(3) 0.003(2) 0.014(2) -0.000(2)
F(3) 0.049(3) 0.048(3) 0.026(2) 0.001(2) 0.008(2) 0.002(2)
O(1) 0.026(3) 0.032(3) 0.032(3) 0.007(2) 0.017(2) 0.002(2)
O(2) 0.041(3) 0.070(4) 0.035(3) 0.021(3) 0.025(3) 0.013(3)
O(3) 0.029(3) 0.031(3) 0.048(3) 0.002(2) 0.016(2) -0.014(2)
N(1) 0.019(3) 0.021(3) 0.024(3) 0.004(2) 0.012(3) 0.002(2)
N(2) 0.027(3) 0.020(3) 0.017(3) -0.004(2) 0.010(3) -0.003(2)
C(1) 0.031(4) 0.032(4) 0.030(4) -0.001(3) 0.016(4) 0.002(3)
C(2) 0.027(4) 0.035(4) 0.024(4) -0.012(3) 0.007(3) -0.009(3)
C(3) 0.036(5) 0.031(4) 0.019(4) -0.003(3) 0.011(3) -0.007(3)
C(4) 0.027(4) 0.022(4) 0.022(4) 0.010(3) 0.014(3) 0.002(3)
C(5) 0.032(5) 0.028(4) 0.026(4) 0.008(3) 0.010(4) 0.002(3)
C(6) 0.039(5) 0.033(4) 0.026(4) 0.010(4) 0.022(4) 0.006(3)
C(7) 0.028(4) 0.026(4) 0.036(4) 0.006(3) 0.021(4) 0.011(3)
C(8) 0.023(4) 0.012(3) 0.023(4) 0.007(3) 0.005(3) 0.005(3)
C(9) 0.025(4) 0.019(4) 0.020(4) 0.003(3) 0.010(3) 0.005(3)
C(10) 0.025(4) 0.026(4) 0.021(4) 0.003(3) 0.012(3) -0.004(3)
C(11) 0.037(5) 0.025(4) 0.025(4) -0.002(3) 0.015(4) -0.004(3)
C(12) 0.037(5) 0.027(4) 0.019(4) 0.005(3) 0.008(3) -0.003(3)
C(13) 0.029(4) 0.025(4) 0.012(3) 0.004(3) 0.007(3) -0.008(3)
C(14) 0.029(4) 0.039(5) 0.022(4) 0.007(3) 0.009(3) -0.011(3)
C(15) 0.018(4) 0.036(4) 0.032(4) -0.003(3) 0.007(3) -0.013(4)
C(16) 0.031(4) 0.028(4) 0.035(5) -0.010(3) 0.019(4) -0.012(3)
C(17) 0.026(4) 0.025(3) 0.031(4) -0.000(3) 0.015(3) -0.011(3)
C(18) 0.025(4) 0.022(4) 0.023(4) 0.001(3) 0.013(3) -0.006(3)
C(19) 0.040(5) 0.024(4) 0.047(5) -0.004(4) 0.024(4) 0.001(4)
C(20) 0.030(4) 0.027(4) 0.038(5) 0.008(3) 0.015(4) 0.005(3)
C(21) 0.041(5) 0.028(4) 0.034(4) 0.003(3) 0.023(4) -0.013(3)
C(22) 0.034(5) 0.025(4) 0.043(5) 0.000(3) 0.019(4) 0.006(4)

loop_
_atom_type_symbol
_atom_type_description
_atom_type_scat_dispersion_real
_atom_type_scat_dispersion_imag
_atom_type_scat_source
C C 0.003 0.002
;International Tables for Crystallography
(1992, Vol. C, Tables 4.2.6.8 and 6.1.1.1)
;
N N 0.006 0.003
;International Tables for Crystallography
(1992, Vol. C, Tables 4.2.6.8 and 6.1.1.1)
;
O O 0.011 0.006
;International Tables for Crystallography
(1992, Vol. C, Tables 4.2.6.8 and 6.1.1.1)
;
F F 0.017 0.010
;International Tables for Crystallography
(1992, Vol. C, Tables 4.2.6.8 and 6.1.1.1)
;
Si Si 0.082 0.070
;International Tables for Crystallography
(1992, Vol. C, Tables 4.2.6.8 and 6.1.1.1)
;
S S 0.125 0.123
;International Tables for Crystallography
(1992, Vol. C, Tables 4.2.6.8 and 6.1.1.1)
;
Pt Pt -1.703 8.390
;International Tables for Crystallography
(1992, Vol. C, Tables 4.2.6.8 and 6.1.1.1)
;
H H 0.000 0.000
;International Tables for Crystallography
(1992, Vol. C, Table 6.1.1.2)
;

loop_
_geom_angle_atom_site_label_1
_geom_angle_atom_site_label_2
_geom_angle_atom_site_label_3
_geom_angle
_geom_angle_publ_flag
Si Pt O(1) 172.1(1) ?
Si Pt N(1) 85.9(1) ?
Si Pt N(2) 84.2(2) ?
Si Pt C(20) 92.2(2) ?
Si Pt C(21) 92.6(2) ?
O(1) Pt N(1) 91.6(2) ?
O(1) Pt N(2) 88.1(2) ?
O(1) Pt C(20) 95.4(2) ?
O(1) Pt C(21) 89.9(2) ?
N(1) Pt N(2) 87.0(2) ?
N(1) Pt C(20) 92.0(2) ?
N(1) Pt C(21) 178.5(2) ?
N(2) Pt C(20) 176.4(2) ?
N(2) Pt C(21) 92.6(2) ?
C(20) Pt C(21) 88.3(3) ?
O(1) S O(2) 112.8(3) ?
O(1) S O(3) 115.5(3) ?
O(1) S C(22) 101.6(3) ?
O(2) S O(3) 117.3(3) ?
O(2) S C(22) 102.6(3) ?
O(3) S C(22) 104.3(3) ?
Pt Si C(8) 98.9(2) ?
Pt Si C(17) 99.1(2) ?
Pt Si C(19) 124.2(3) ?
C(8) Si C(17) 109.4(3) ?
C(8) Si C(19) 111.9(3) ?
C(17) Si C(19) 111.8(3) ?
Pt O(1) S 132.6(3) ?
Pt N(1) C(1) 122.9(4) ?
Pt N(1) C(9) 118.6(4) ?
C(1) N(1) C(9) 118.5(6) ?
Pt N(2) C(10) 123.7(4) ?
Pt N(2) C(18) 117.6(4) ?
C(10) N(2) C(18) 118.7(6) ?
N(1) C(1) C(2) 123.7(6) ?
C(1) C(2) C(3) 118.4(6) ?
C(2) C(3) C(4) 120.7(6) ?
C(3) C(4) C(5) 123.6(6) ?
C(3) C(4) C(9) 118.0(6) ?
C(5) C(4) C(9) 118.3(6) ?
C(4) C(5) C(6) 120.7(6) ?
C(5) C(6) C(7) 120.9(6) ?
C(6) C(7) C(8) 121.2(6) ?
Si C(8) C(7) 124.4(5) ?
Si C(8) C(9) 117.2(5) ?
C(7) C(8) C(9) 118.2(6) ?
N(1) C(9) C(4) 120.6(6) ?
N(1) C(9) C(8) 118.7(6) ?
C(4) C(9) C(8) 120.7(6) ?
N(2) C(10) C(11) 123.5(6) ?
C(10) C(11) C(12) 119.0(6) ?
C(11) C(12) C(13) 119.6(6) ?
C(12) C(13) C(14) 122.8(6) ?
C(12) C(13) C(18) 118.5(6) ?
C(14) C(13) C(18) 118.7(6) ?
C(13) C(14) C(15) 119.9(6) ?
C(14) C(15) C(16) 120.5(6) ?
C(15) C(16) C(17) 122.5(7) ?
Si C(17) C(16) 127.1(6) ?
Si C(17) C(18) 116.2(5) ?
C(16) C(17) C(18) 116.5(6) ?
N(2) C(18) C(13) 120.4(6) ?
N(2) C(18) C(17) 118.0(6) ?
C(13) C(18) C(17) 121.6(6) ?
S C(22) F(1) 111.7(5) ?
S C(22) F(2) 112.2(5) ?
S C(22) F(3) 111.7(5) ?
F(1) C(22) F(2) 107.8(6) ?
F(1) C(22) F(3) 106.6(6) ?
F(2) C(22) F(3) 106.5(6) ?
N(1) C(1) H(1) 118.496 no
C(2) C(1) H(1) 117.836 no
C(1) C(2) H(2) 120.861 no
C(3) C(2) H(2) 120.729 no
C(2) C(3) H(3) 119.803 no
C(4) C(3) H(3) 119.519 no
C(4) C(5) H(4) 119.652 no
C(6) C(5) H(4) 119.667 no
C(5) C(6) H(5) 119.109 no
C(7) C(6) H(5) 119.997 no
C(6) C(7) H(6) 118.921 no
C(8) C(7) H(6) 119.906 no
N(2) C(10) H(7) 118.542 no
C(11) C(10) H(7) 117.979 no
C(10) C(11) H(8) 120.697 no
C(12) C(11) H(8) 120.266 no
C(11) C(12) H(9) 120.534 no
C(13) C(12) H(9) 119.838 no
C(13) C(14) H(10) 119.517 no
C(15) C(14) H(10) 120.536 no
C(14) C(15) H(11) 119.446 no
C(16) C(15) H(11) 120.076 no
C(15) C(16) H(12) 118.902 no
C(17) C(16) H(12) 118.589 no
Si C(19) H(13) 109.637 no
Si C(19) H(14) 109.637 no
Si C(19) H(15) 109.681 no
H(13) C(19) H(14) 109.232 no
H(13) C(19) H(15) 109.335 no
H(14) C(19) H(15) 109.303 no
Pt C(20) H(16) 110.516 no
Pt C(20) H(17) 111.461 no
Pt C(20) H(18) 110.504 no
H(16) C(20) H(17) 108.575 no
H(16) C(20) H(18) 107.092 no
H(17) C(20) H(18) 108.561 no
Pt C(21) H(19) 110.483 no
Pt C(21) H(20) 110.684 no
Pt C(21) H(21) 110.820 no
H(19) C(21) H(20) 108.007 no
H(19) C(21) H(21) 108.216 no
H(20) C(21) H(21) 108.537 no

loop_
_geom_bond_atom_site_label_1
_geom_bond_atom_site_label_2
_geom_bond_distance
_geom_bond_publ_flag
Pt Si 2.244(2) yes
Pt O(1) 2.425(4) yes
Pt N(1) 2.144(5) yes
Pt N(2) 2.153(5) yes
Pt C(20) 2.043(7) yes
Pt C(21) 2.052(7) yes
S O(1) 1.464(5) yes
S O(2) 1.434(5) yes
S O(3) 1.441(5) yes
S C(22) 1.808(8) yes
Si C(8) 1.893(7) yes
Si C(17) 1.873(7) yes
Si C(19) 1.851(7) yes
F(1) C(22) 1.330(8) yes
F(2) C(22) 1.335(8) yes
F(3) C(22) 1.345(8) yes
N(1) C(1) 1.332(8) yes
N(1) C(9) 1.377(8) yes
N(2) C(10) 1.314(8) yes
N(2) C(18) 1.396(8) yes
C(1) C(2) 1.392(9) yes
C(2) C(3) 1.365(10) yes
C(3) C(4) 1.395(9) yes
C(4) C(5) 1.407(9) yes
C(4) C(9) 1.425(9) yes
C(5) C(6) 1.360(9) yes
C(6) C(7) 1.408(9) yes
C(7) C(8) 1.376(9) yes
C(8) C(9) 1.423(8) yes
C(10) C(11) 1.399(9) yes
C(11) C(12) 1.360(9) yes
C(12) C(13) 1.413(9) yes
C(13) C(14) 1.419(9) yes
C(13) C(18) 1.403(9) yes
C(14) C(15) 1.358(10) yes
C(15) C(16) 1.406(9) yes
C(16) C(17) 1.379(9) yes
C(17) C(18) 1.426(9) yes
C(1) H(1) 0.952 no
C(2) H(2) 0.952 no
C(3) H(3) 0.951 no
C(5) H(4) 0.959 no
C(6) H(5) 0.951 no
C(7) H(6) 0.948 no
C(10) H(7) 0.948 no
C(11) H(8) 0.943 no
C(12) H(9) 0.951 no
C(14) H(10) 0.955 no
C(15) H(11) 0.952 no
C(16) H(12) 0.955 no
C(19) H(13) 0.951 no
C(19) H(14) 0.952 no
C(19) H(15) 0.950 no
C(20) H(16) 0.964 no
C(20) H(17) 0.946 no
C(20) H(18) 0.965 no
C(21) H(19) 0.961 no
C(21) H(20) 0.957 no
C(21) H(21) 0.954 no

loop_
_geom_contact_atom_site_label_1
_geom_contact_atom_site_label_2
_geom_contact_distance
_geom_contact_site_symmetry_2
F(1) C(2) 3.273(8) 3_655
F(1) C(3) 3.333(8) 3_655
F(1) C(19) 3.353(8) 2_645
F(1) C(21) 3.546(8) 2_645
F(2) C(6) 3.423(8) 4_455
F(2) C(15) 3.524(9) 1_455
F(2) C(16) 3.529(8) 1_455
F(2) C(3) 3.531(8) 3_655
F(3) C(11) 3.297(8) 2_655
F(3) C(21) 3.485(8) 4_454
O(2) C(12) 3.292(8) 3_756
O(2) C(7) 3.367(8) 4_455
O(2) C(14) 3.472(9) 3_756
O(3) C(6) 3.375(8) 4_455
O(3) C(10) 3.411(8) 2_655
O(3) C(11) 3.470(8) 2_655
O(3) C(2) 3.529(9) 2_655
O(3) C(1) 3.569(8) 2_655
C(4) C(6) 3.580(9) 3_755
C(10) C(11) 3.336(9) 3_756
C(11) C(11) 3.28(1) 3_756

loop_
_geom_torsion_atom_site_label_1
_geom_torsion_atom_site_label_2
_geom_torsion_atom_site_label_3
_geom_torsion_atom_site_label_4
_geom_torsion
_geom_torsion_site_symmetry_1
_geom_torsion_site_symmetry_2
_geom_torsion_site_symmetry_3
_geom_torsion_site_symmetry_4
_geom_torsion_publ_flag
Pt Si C(8) C(7) 176.6(5) 1_555 1_555 1_555 1_555 yes
Pt Si C(8) C(9) -7.8(5) 1_555 1_555 1_555 1_555 yes
Pt Si C(17) C(16) -165.2(6) 1_555 1_555 1_555 1_555 yes
Pt Si C(17) C(18) 19.5(5) 1_555 1_555 1_555 1_555 yes
Pt O(1) S O(2) -142.4(4) 1_555 1_555 1_555 1_555 yes
Pt O(1) S O(3) -3.8(5) 1_555 1_555 1_555 1_555 yes
Pt O(1) S C(22) 108.5(4) 1_555 1_555 1_555 1_555 yes
Pt N(1) C(1) C(2) 180.0(5) 1_555 1_555 1_555 1_555 yes
Pt N(1) C(9) C(4) -178.0(4) 1_555 1_555 1_555 1_555 yes
Pt N(1) C(9) C(8) 2.8(7) 1_555 1_555 1_555 1_555 yes
Pt N(2) C(10) C(11) -175.6(5) 1_555 1_555 1_555 1_555 yes
Pt N(2) C(18) C(13) 171.8(4) 1_555 1_555 1_555 1_555 yes
Pt N(2) C(18) C(17) -9.9(7) 1_555 1_555 1_555 1_555 yes
S O(1) Pt Si 165.0(6) 1_555 1_555 1_555 1_555 yes
S O(1) Pt N(1) -123.7(4) 1_555 1_555 1_555 1_555 yes
S O(1) Pt N(2) 149.3(4) 1_555 1_555 1_555 1_555 yes
S O(1) Pt C(20) -31.5(4) 1_555 1_555 1_555 1_555 yes
S O(1) Pt C(21) 56.7(4) 1_555 1_555 1_555 1_555 yes
Si Pt N(1) C(1) 173.0(5) 1_555 1_555 1_555 1_555 yes
Si Pt N(1) C(9) -6.6(4) 1_555 1_555 1_555 1_555 yes
Si Pt N(2) C(10) -164.7(5) 1_555 1_555 1_555 1_555 yes
Si Pt N(2) C(18) 18.5(4) 1_555 1_555 1_555 1_555 yes
Si C(8) C(7) C(6) 176.0(5) 1_555 1_555 1_555 1_555 yes
Si C(8) C(9) N(1) 4.0(7) 1_555 1_555 1_555 1_555 yes
Si C(8) C(9) C(4) -175.2(4) 1_555 1_555 1_555 1_555 yes
Si C(17) C(16) C(15) -173.3(5) 1_555 1_555 1_555 1_555 yes
Si C(17) C(18) N(2) -7.9(8) 1_555 1_555 1_555 1_555 yes
Si C(17) C(18) C(13) 170.3(5) 1_555 1_555 1_555 1_555 yes
F(1) C(22) S O(1) 60.0(6) 1_555 1_555 1_555 1_555 yes
F(1) C(22) S O(2) -56.8(6) 1_555 1_555 1_555 1_555 yes
F(1) C(22) S O(3) -179.6(5) 1_555 1_555 1_555 1_555 yes
F(2) C(22) S O(1) -178.8(5) 1_555 1_555 1_555 1_555 yes
F(2) C(22) S O(2) 64.4(5) 1_555 1_555 1_555 1_555 yes
F(2) C(22) S O(3) -58.4(6) 1_555 1_555 1_555 1_555 yes
F(3) C(22) S O(1) -59.4(5) 1_555 1_555 1_555 1_555 yes
F(3) C(22) S O(2) -176.2(5) 1_555 1_555 1_555 1_555 yes
F(3) C(22) S O(3) 61.1(6) 1_555 1_555 1_555 1_555 yes
O(1) Pt Si C(8) 78.2(9) 1_555 1_555 1_555 1_555 yes
O(1) Pt Si C(17) -33.2(9) 1_555 1_555 1_555 1_555 yes
O(1) Pt Si C(19) -157.5(9) 1_555 1_555 1_555 1_555 yes
O(1) Pt N(1) C(1) 0.5(5) 1_555 1_555 1_555 1_555 yes
O(1) Pt N(1) C(9) -179.1(4) 1_555 1_555 1_555 1_555 yes
O(1) Pt N(2) C(10) 13.1(5) 1_555 1_555 1_555 1_555 yes
O(1) Pt N(2) C(18) -163.7(4) 1_555 1_555 1_555 1_555 yes
N(1) Pt Si C(8) 6.6(2) 1_555 1_555 1_555 1_555 yes
N(1) Pt Si C(17) -104.9(2) 1_555 1_555 1_555 1_555 yes
N(1) Pt Si C(19) 130.9(3) 1_555 1_555 1_555 1_555 yes
N(1) Pt N(2) C(10) -78.5(5) 1_555 1_555 1_555 1_555 yes
N(1) Pt N(2) C(18) 104.6(4) 1_555 1_555 1_555 1_555 yes
N(1) C(1) C(2) C(3) -2(1) 1_555 1_555 1_555 1_555 yes
N(1) C(9) C(4) C(3) -1.9(9) 1_555 1_555 1_555 1_555 yes
N(1) C(9) C(4) C(5) 179.3(6) 1_555 1_555 1_555 1_555 yes
N(1) C(9) C(8) C(7) 179.8(6) 1_555 1_555 1_555 1_555 yes
N(2) Pt Si C(8) 94.0(2) 1_555 1_555 1_555 1_555 yes
N(2) Pt Si C(17) -17.5(2) 1_555 1_555 1_555 1_555 yes
N(2) Pt Si C(19) -141.7(3) 1_555 1_555 1_555 1_555 yes
N(2) Pt N(1) C(1) 88.5(5) 1_555 1_555 1_555 1_555 yes
N(2) Pt N(1) C(9) -91.0(4) 1_555 1_555 1_555 1_555 yes
N(2) C(10) C(11) C(12) 3(1) 1_555 1_555 1_555 1_555 yes
N(2) C(18) C(13) C(12) 4.6(9) 1_555 1_555 1_555 1_555 yes
N(2) C(18) C(13) C(14) -175.7(6) 1_555 1_555 1_555 1_555 yes
N(2) C(18) C(17) C(16) 176.3(6) 1_555 1_555 1_555 1_555 yes
C(1) N(1) Pt C(20) -94.9(5) 1_555 1_555 1_555 1_555 yes
C(1) N(1) Pt C(21) 162(8) 1_555 1_555 1_555 1_555 yes
C(1) N(1) C(9) C(4) 2.4(9) 1_555 1_555 1_555 1_555 yes
C(1) N(1) C(9) C(8) -176.7(5) 1_555 1_555 1_555 1_555 yes
C(1) C(2) C(3) C(4) 2(1) 1_555 1_555 1_555 1_555 yes
C(2) C(1) N(1) C(9) -0.5(10) 1_555 1_555 1_555 1_555 yes
C(2) C(3) C(4) C(5) 178.0(7) 1_555 1_555 1_555 1_555 yes
C(2) C(3) C(4) C(9) -0.7(10) 1_555 1_555 1_555 1_555 yes
C(3) C(4) C(5) C(6) -177.4(6) 1_555 1_555 1_555 1_555 yes
C(3) C(4) C(9) C(8) 177.3(6) 1_555 1_555 1_555 1_555 yes
C(4) C(5) C(6) C(7) 0(1) 1_555 1_555 1_555 1_555 yes
C(4) C(9) C(8) C(7) 0.6(9) 1_555 1_555 1_555 1_555 yes
C(5) C(4) C(9) C(8) -1.5(9) 1_555 1_555 1_555 1_555 yes
C(5) C(6) C(7) C(8) 0(1) 1_555 1_555 1_555 1_555 yes
C(6) C(5) C(4) C(9) 1.3(9) 1_555 1_555 1_555 1_555 yes
C(6) C(7) C(8) C(9) 0.5(9) 1_555 1_555 1_555 1_555 yes
C(7) C(8) Si C(17) -80.4(6) 1_555 1_555 1_555 1_555 yes
C(7) C(8) Si C(19) 44.1(6) 1_555 1_555 1_555 1_555 yes
C(8) Si Pt C(20) -85.3(3) 1_555 1_555 1_555 1_555 yes
C(8) Si Pt C(21) -173.7(3) 1_555 1_555 1_555 1_555 yes
C(8) Si C(17) C(16) 91.9(6) 1_555 1_555 1_555 1_555 yes
C(8) Si C(17) C(18) -83.3(5) 1_555 1_555 1_555 1_555 yes
C(9) N(1) Pt C(20) 85.5(5) 1_555 1_555 1_555 1_555 yes
C(9) N(1) Pt C(21) -16(8) 1_555 1_555 1_555 1_555 yes
C(9) C(8) Si C(17) 95.1(5) 1_555 1_555 1_555 1_555 yes
C(9) C(8) Si C(19) -140.4(5) 1_555 1_555 1_555 1_555 yes
C(10) N(2) Pt C(20) -153(3) 1_555 1_555 1_555 1_555 yes
C(10) N(2) Pt C(21) 102.9(5) 1_555 1_555 1_555 1_555 yes
C(10) N(2) C(18) C(13) -5.1(9) 1_555 1_555 1_555 1_555 yes
C(10) N(2) C(18) C(17) 173.1(6) 1_555 1_555 1_555 1_555 yes
C(10) C(11) C(12) C(13) -3.8(10) 1_555 1_555 1_555 1_555 yes
C(11) C(10) N(2) C(18) 1.2(9) 1_555 1_555 1_555 1_555 yes
C(11) C(12) C(13) C(14) -179.8(6) 1_555 1_555 1_555 1_555 yes
C(11) C(12) C(13) C(18) -0.1(9) 1_555 1_555 1_555 1_555 yes
C(12) C(13) C(14) C(15) 176.6(6) 1_555 1_555 1_555 1_555 yes
C(12) C(13) C(18) C(17) -173.6(6) 1_555 1_555 1_555 1_555 yes
C(13) C(14) C(15) C(16) -0.3(10) 1_555 1_555 1_555 1_555 yes
C(13) C(18) C(17) C(16) -5.5(9) 1_555 1_555 1_555 1_555 yes
C(14) C(13) C(18) C(17) 6.2(9) 1_555 1_555 1_555 1_555 yes
C(14) C(15) C(16) C(17) 0(1) 1_555 1_555 1_555 1_555 yes
C(15) C(14) C(13) C(18) -3.1(9) 1_555 1_555 1_555 1_555 yes
C(15) C(16) C(17) C(18) 2.0(10) 1_555 1_555 1_555 1_555 yes
C(16) C(17) Si C(19) -32.7(7) 1_555 1_555 1_555 1_555 yes
C(17) Si Pt C(20) 163.2(3) 1_555 1_555 1_555 1_555 yes
C(17) Si Pt C(21) 74.8(3) 1_555 1_555 1_555 1_555 yes
C(18) N(2) Pt C(20) 29(3) 1_555 1_555 1_555 1_555 yes
C(18) N(2) Pt C(21) -73.9(5) 1_555 1_555 1_555 1_555 yes
C(18) C(17) Si C(19) 152.1(5) 1_555 1_555 1_555 1_555 yes
C(19) Si Pt C(20) 39.0(4) 1_555 1_555 1_555 1_555 yes
C(19) Si Pt C(21) -49.4(4) 1_555 1_555 1_555 1_555 yes
